data_7005690
loop_
_publ_author_name
'Broge, Louise'
'S\/otofte, Inger'
'Jensen, Kristian'
'Jensen, Nicolai'
'Pretzmann, Ulla'
'Springborg, Johan'

_publ_section_title
;
 Bowl adamanzanes--bicyclic tetraamines: syntheses and crystal
 structures of complexes with cobalt(III) and chelating coordinated
 oxo-anions.
;
_journal_issue 34
_journal_name_full 'Dalton transactions (Cambridge, England : 2003)'
_journal_page_first 3826
_journal_page_last 3839
_journal_paper_doi 10.1039/b704451h
_journal_year 2007
_chemical_formula_moiety '[Co(C11H24N4)(H2O)(OH)](ClO4)2,1.75H2O'
_chemical_formula_sum 'C11 H30.5 Cl2 Co N4 O11.75'
_chemical_formula_weight 536.72
_chemical_name_systematic
;
?
;
_space_group_IT_number 14
_symmetry_cell_setting monoclinic
_symmetry_space_group_name_Hall '-P 2ybc'
_symmetry_space_group_name_H-M 'P 1 21/c 1'
_atom_sites_solution_hydrogens geom
_atom_sites_solution_primary direct
_atom_sites_solution_secondary difmap
_audit_creation_method SHELXL-97
_cell_angle_alpha 90.00
_cell_angle_beta 114.9090(10)
_cell_angle_gamma 90.00
_cell_formula_units_Z 8
_cell_length_a 18.2694(9)
_cell_length_b 12.2362(6)
_cell_length_c 19.6977(9)
_cell_measurement_reflns_used 27972
_cell_measurement_temperature 120(2)
_cell_measurement_theta_max 28.04
_cell_measurement_theta_min 1.23
_cell_volume 3993.8(3)
_computing_cell_refinement 'SAINT (Bruker AXS,1998)'
_computing_data_collection 'SMART (Bruker AXS,1998)'
_computing_data_reduction 'SAINT (Bruker AXS,1998)'
_computing_molecular_graphics 'SHELXTL,ver.6.12 (Sheldrick,2001)'
_computing_structure_refinement 'SHELXTL,ver.6.12 (Sheldrick,2001)'
_computing_structure_solution 'SHELXTL,ver.6.12 (Sheldrick,2001)'
_diffrn_ambient_temperature 120(2)
_diffrn_measured_fraction_theta_full 0.993
_diffrn_measured_fraction_theta_max 0.993
_diffrn_measurement_device_type 'Siemens SMART CCD Platform'
_diffrn_measurement_method 'omega scans'
_diffrn_radiation_monochromator graphite
_diffrn_radiation_source 'normal-focus sealed tube'
_diffrn_radiation_type MoK\a
_diffrn_radiation_wavelength 0.71073
_diffrn_reflns_av_R_equivalents 0.0370
_diffrn_reflns_av_sigmaI/netI 0.0481
_diffrn_reflns_limit_h_max 24
_diffrn_reflns_limit_h_min -24
_diffrn_reflns_limit_k_max 15
_diffrn_reflns_limit_k_min -16
_diffrn_reflns_limit_l_max 19
_diffrn_reflns_limit_l_min -26
_diffrn_reflns_number 27972
_diffrn_reflns_theta_full 28.04
_diffrn_reflns_theta_max 28.04
_diffrn_reflns_theta_min 1.23
_diffrn_standards_number 0
_exptl_absorpt_coefficient_mu 1.196
_exptl_absorpt_correction_T_max 1.000
_exptl_absorpt_correction_T_min 0.8550
_exptl_absorpt_correction_type multi-scan
_exptl_absorpt_process_details 'SADABS,ver2.03 (Sheldrick,2001)'
_exptl_crystal_colour red
_exptl_crystal_density_diffrn 1.785
_exptl_crystal_density_method 'not measured'
_exptl_crystal_F_000 2236
_exptl_crystal_size_max 0.25
_exptl_crystal_size_mid 0.15
_exptl_crystal_size_min 0.13
_refine_diff_density_max 1.754
_refine_diff_density_min -1.340
_refine_diff_density_rms 0.153
_refine_ls_extinction_method none
_refine_ls_goodness_of_fit_ref 1.046
_refine_ls_hydrogen_treatment mixed
_refine_ls_matrix_type full
_refine_ls_number_parameters 591
_refine_ls_number_reflns 9614
_refine_ls_number_restraints 8
_refine_ls_restrained_S_all 1.046
_refine_ls_R_factor_all 0.0870
_refine_ls_R_factor_gt 0.0667
_refine_ls_shift/su_max 0.002
_refine_ls_shift/su_mean 0.000
_refine_ls_structure_factor_coef Fsqd
_refine_ls_weighting_details 'calc w=1/[\s^2^(Fo^2^)+(0.0927P)^2^+10.8502P] where P=(Fo^2^+2Fc^2^)/3'
_refine_ls_weighting_scheme calc
_refine_ls_wR_factor_gt 0.1665
_refine_ls_wR_factor_ref 0.1809
_reflns_number_gt 7300
_reflns_number_total 9614
_reflns_threshold_expression >2sigma(I)
_cod_data_source_file b704451h.txt
_cod_data_source_block 315ak
_cod_original_sg_symbol_H-M 'P 21/c'
_cod_original_formula_sum 'C11 H30.50 Cl2 Co N4 O11.75'
_cod_database_code 7005690

loop_
_symmetry_equiv_pos_as_xyz
'x, y, z'
'-x, y+1/2, -z+1/2'
'-x, -y, -z'
'x, -y-1/2, z-1/2'

loop_
_atom_site_label
_atom_site_type_symbol
_atom_site_fract_x
_atom_site_fract_y
_atom_site_fract_z
_atom_site_U_iso_or_equiv
_atom_site_adp_type
_atom_site_occupancy
_atom_site_symmetry_multiplicity
_atom_site_calc_flag
_atom_site_refinement_flags
_atom_site_disorder_assembly
_atom_site_disorder_group
Co1 Co 0.03392(3) 0.15962(4) 0.07756(3) 0.01210(13) Uani 1 1 d . . .
O1 O 0.08659(18) 0.1136(2) 0.01524(17) 0.0226(6) Uani 1 1 d D . .
H1O1 H 0.089(3) 0.042(2) 0.032(3) 0.027 Uiso 1 1 d D . .
H2O1 H 0.076(3) 0.151(3) -0.0269(17) 0.027 Uiso 1 1 d D . .
O2 O -0.05830(17) 0.0868(2) 0.00192(16) 0.0224(6) Uani 1 1 d . . .
H2 H -0.0846 0.1315 -0.0320 0.027 Uiso 1 1 calc R . .
N1 N 0.0016(2) 0.3002(3) 0.0287(2) 0.0233(7) Uani 1 1 d . . .
H1 H -0.0181 0.2884 -0.0226 0.028 Uiso 1 1 calc R . .
C1 C -0.0655(3) 0.3472(3) 0.0437(3) 0.0283(10) Uani 1 1 d . . .
H11 H -0.1098 0.3708 -0.0040 0.034 Uiso 1 1 calc R . .
H12 H -0.0460 0.4119 0.0765 0.034 Uiso 1 1 calc R . .
C2 C -0.0977(3) 0.2600(4) 0.0821(3) 0.0284(9) Uani 1 1 d . . .
H21 H -0.1247 0.2968 0.1101 0.034 Uiso 1 1 calc R . .
H22 H -0.1377 0.2126 0.0436 0.034 Uiso 1 1 calc R . .
N2 N -0.0299(2) 0.1927(3) 0.1340(2) 0.0236(7) Uani 1 1 d . . .
C3 C -0.0593(3) 0.0826(3) 0.1450(3) 0.0280(10) Uani 1 1 d . . .
H31 H -0.1007 0.0547 0.0970 0.034 Uiso 1 1 calc R . .
H32 H -0.0834 0.0874 0.1815 0.034 Uiso 1 1 calc R . .
C4 C 0.0159(3) 0.0047(3) 0.1752(2) 0.0280(10) Uani 1 1 d . . .
H41 H 0.0476 0.0168 0.2295 0.034 Uiso 1 1 calc R . .
H42 H -0.0023 -0.0724 0.1675 0.034 Uiso 1 1 calc R . .
N3 N 0.0670(2) 0.0270(3) 0.13465(19) 0.0216(7) Uani 1 1 d . . .
H3 H 0.0608 -0.0305 0.1018 0.026 Uiso 1 1 calc R . .
C5 C 0.1541(3) 0.0349(3) 0.1872(2) 0.0283(10) Uani 1 1 d . . .
H51 H 0.1820 -0.0339 0.1859 0.034 Uiso 1 1 calc R . .
H52 H 0.1594 0.0459 0.2389 0.034 Uiso 1 1 calc R . .
C6 C 0.1943(3) 0.1335(4) 0.1642(2) 0.0266(9) Uani 1 1 d . . .
H61 H 0.2459 0.1539 0.2063 0.032 Uiso 1 1 calc R . .
H62 H 0.2054 0.1133 0.1208 0.032 Uiso 1 1 calc R . .
N4 N 0.1364(2) 0.2261(3) 0.1446(2) 0.0229(7) Uani 1 1 d . . .
C7 C 0.1515(3) 0.3063(4) 0.0942(3) 0.0279(9) Uani 1 1 d . . .
H71 H 0.1673 0.2667 0.0585 0.033 Uiso 1 1 calc R . .
H72 H 0.1961 0.3560 0.1243 0.033 Uiso 1 1 calc R . .
C8 C 0.0739(3) 0.3726(3) 0.0510(2) 0.0215(8) Uani 1 1 d . . .
H81 H 0.0701 0.4329 0.0829 0.026 Uiso 1 1 calc R . .
H82 H 0.0758 0.4051 0.0057 0.026 Uiso 1 1 calc R . .
C9 C 0.0089(3) 0.2467(4) 0.2092(3) 0.0308(10) Uani 1 1 d . . .
H91 H 0.0337 0.1894 0.2476 0.037 Uiso 1 1 calc R . .
H92 H -0.0338 0.2825 0.2198 0.037 Uiso 1 1 calc R . .
C10 C 0.0735(3) 0.3319(3) 0.2173(2) 0.0265(9) Uani 1 1 d . . .
H101 H 0.0512 0.3849 0.1755 0.032 Uiso 1 1 calc R . .
H102 H 0.0881 0.3725 0.2647 0.032 Uiso 1 1 calc R . .
C11 C 0.1466(3) 0.2808(4) 0.2170(3) 0.0293(10) Uani 1 1 d . . .
H111 H 0.1666 0.2256 0.2575 0.035 Uiso 1 1 calc R . .
H112 H 0.1888 0.3377 0.2292 0.035 Uiso 1 1 calc R . .
Co2 Co 0.46243(3) 0.84501(4) 0.41623(3) 0.01341(13) Uani 1 1 d . . .
O1A O 0.41268(19) 0.9597(2) 0.44890(17) 0.0239(6) Uani 1 1 d D . .
H1A1 H 0.413(3) 0.898(3) 0.476(2) 0.029 Uiso 1 1 d D . .
H2A1 H 0.3595(13) 0.956(4) 0.437(3) 0.029 Uiso 1 1 d D . .
O2A O 0.5404(2) 0.8490(2) 0.52018(17) 0.0347(8) Uani 1 1 d . . .
H2A H 0.5612 0.9116 0.5304 0.042 Uiso 1 1 calc R . .
N1A N 0.5244(2) 0.9504(3) 0.3889(2) 0.0228(7) Uani 1 1 d . . .
H1A H 0.5439 1.0029 0.4265 0.027 Uiso 1 1 calc R . .
C1A C 0.4709(3) 1.0062(3) 0.3174(2) 0.0232(8) Uani 1 1 d . . .
H11A H 0.4867 0.9841 0.2771 0.028 Uiso 1 1 calc R . .
H12A H 0.4776 1.0863 0.3238 0.028 Uiso 1 1 calc R . .
C2A C 0.3822(2) 0.9755(3) 0.2954(2) 0.0202(8) Uani 1 1 d . . .
H21A H 0.3595 1.0211 0.3234 0.024 Uiso 1 1 calc R . .
H22A H 0.3499 0.9878 0.2412 0.024 Uiso 1 1 calc R . .
N2A N 0.3794(2) 0.8574(3) 0.31393(19) 0.0191(7) Uani 1 1 d . . .
C3A C 0.3022(2) 0.8298(3) 0.3194(3) 0.0265(9) Uani 1 1 d . . .
H31A H 0.2599 0.8126 0.2691 0.032 Uiso 1 1 calc R . .
H32A H 0.2838 0.8935 0.3392 0.032 Uiso 1 1 calc R . .
C4A C 0.3147(3) 0.7315(4) 0.3714(3) 0.0338(11) Uani 1 1 d . . .
H41A H 0.2747 0.7340 0.3931 0.041 Uiso 1 1 calc R . .
H42A H 0.3061 0.6631 0.3422 0.041 Uiso 1 1 calc R . .
N3A N 0.3982(2) 0.7319(3) 0.4332(2) 0.0270(8) Uani 1 1 d . . .
H3A H 0.3936 0.7492 0.4772 0.032 Uiso 1 1 calc R . .
C5A C 0.4419(3) 0.6243(3) 0.4456(3) 0.0279(10) Uani 1 1 d . . .
H51A H 0.4132 0.5752 0.4025 0.033 Uiso 1 1 calc R . .
H52A H 0.4430 0.5888 0.4912 0.033 Uiso 1 1 calc R . .
C6A C 0.5285(3) 0.6430(3) 0.4544(2) 0.0245(9) Uani 1 1 d . . .
H61A H 0.5630 0.6664 0.5063 0.029 Uiso 1 1 calc R . .
H62A H 0.5507 0.5740 0.4447 0.029 Uiso 1 1 calc R . .
N4A N 0.5286(2) 0.7290(3) 0.40041(19) 0.0195(7) Uani 1 1 d . . .
C7A C 0.6092(2) 0.7830(3) 0.4244(3) 0.0274(9) Uani 1 1 d . . .
H71A H 0.6453 0.7373 0.4103 0.033 Uiso 1 1 calc R . .
H72A H 0.6346 0.7932 0.4794 0.033 Uiso 1 1 calc R . .
C8A C 0.5950(3) 0.8938(4) 0.3847(3) 0.0324(11) Uani 1 1 d . . .
H81A H 0.6438 0.9398 0.4086 0.039 Uiso 1 1 calc R . .
H82A H 0.5847 0.8830 0.3317 0.039 Uiso 1 1 calc R . .
C9A C 0.3864(3) 0.7913(4) 0.2523(2) 0.0296(10) Uani 1 1 d . . .
H91A H 0.3323 0.7861 0.2102 0.036 Uiso 1 1 calc R . .
H92A H 0.4217 0.8314 0.2340 0.036 Uiso 1 1 calc R . .
C10A C 0.4192(3) 0.6779(4) 0.2735(3) 0.0307(10) Uani 1 1 d . . .
H11B H 0.3891 0.6402 0.2983 0.037 Uiso 1 1 calc R . .
H12B H 0.4108 0.6366 0.2276 0.037 Uiso 1 1 calc R . .
C11A C 0.5065(3) 0.6782(3) 0.3246(2) 0.0249(9) Uani 1 1 d . . .
H21B H 0.5357 0.7178 0.2997 0.030 Uiso 1 1 calc R . .
H22B H 0.5260 0.6017 0.3320 0.030 Uiso 1 1 calc R . .
Cl1 Cl 0.12569(6) -0.34235(9) 0.17426(6) 0.0277(2) Uani 1 1 d . . .
O3 O 0.0484(2) -0.3962(3) 0.1402(2) 0.0402(9) Uani 1 1 d . . .
O4 O 0.1204(3) -0.2436(4) 0.1329(2) 0.0647(13) Uani 1 1 d . . .
O5 O 0.1429(3) -0.3140(5) 0.2478(2) 0.087(2) Uani 1 1 d . . .
O6 O 0.1847(3) -0.4079(5) 0.1669(4) 0.100(2) Uani 1 1 d . . .
Cl2 Cl 0.79413(6) 0.95609(8) 0.58233(6) 0.0212(2) Uani 1 1 d . . .
O7 O 0.7618(2) 1.0648(3) 0.5610(2) 0.0390(8) Uani 1 1 d . . .
O8 O 0.87764(19) 0.9630(3) 0.63267(19) 0.0382(8) Uani 1 1 d . . .
O9 O 0.7850(2) 0.8971(3) 0.51687(19) 0.0387(8) Uani 1 1 d . . .
O10 O 0.7502(2) 0.9034(3) 0.6188(2) 0.0378(8) Uani 1 1 d . . .
Cl3 Cl 0.29204(6) 0.94325(9) 0.05744(6) 0.0250(2) Uani 1 1 d . . .
O11 O 0.23983(19) 0.8948(3) 0.0870(2) 0.0403(9) Uani 1 1 d . . .
O12 O 0.2727(5) 1.0609(4) 0.0432(4) 0.0506(18) Uani 0.712(10) 1 d P . .
O12' O 0.3092(12) 1.0444(12) 0.0888(11) 0.0506(18) Uani 0.288(10) 1 d P . .
O13 O 0.3739(3) 0.9345(6) 0.1089(4) 0.057(2) Uani 0.784(11) 1 d P . .
O13' O 0.3678(11) 0.874(2) 0.0759(13) 0.057(2) Uani 0.216(11) 1 d P . .
O14 O 0.2783(4) 0.8896(7) -0.0096(4) 0.0376(15) Uani 0.624(10) 1 d P . .
O14' O 0.2613(8) 0.9420(11) -0.0229(7) 0.0376(15) Uani 0.376(10) 1 d P . .
Cl4 Cl 0.38891(10) 0.34466(10) 0.31239(8) 0.0480(4) Uani 1 1 d . . .
O15 O 0.3673(4) 0.2668(5) 0.2583(4) 0.062(2) Uani 0.848(13) 1 d P . .
O15' O 0.376(2) 0.238(3) 0.302(2) 0.062(2) Uani 0.152(13) 1 d P . .
O16 O 0.3516(4) 0.3674(9) 0.3574(3) 0.058(2) Uani 0.794(17) 1 d P . .
O16' O 0.3488(16) 0.304(3) 0.3555(15) 0.058(2) Uani 0.206(17) 1 d P . .
O17 O 0.4470(4) 0.4166(6) 0.3114(6) 0.069(2) Uani 0.750(15) 1 d P . .
O17' O 0.4557(15) 0.395(2) 0.3543(18) 0.069(2) Uani 0.250(15) 1 d P . .
O18 O 0.4677(5) 0.2697(7) 0.3732(5) 0.0572(17) Uani 0.50 1 d P . .
O18' O 0.3253(5) 0.4224(7) 0.2479(5) 0.0572(17) Uani 0.50 1 d P . .
O20 O 0.0754(2) 0.2750(3) 0.39629(19) 0.0338(8) Uani 1 1 d D . .
H201 H 0.1240(19) 0.308(4) 0.414(3) 0.041 Uiso 1 1 d D . .
H202 H 0.058(3) 0.209(2) 0.379(3) 0.041 Uiso 1 1 d D . .
O30 O 0.2122(3) 0.3564(4) 0.3961(3) 0.0602(12) Uani 1 1 d D . .
H301 H 0.237(4) 0.404(5) 0.434(3) 0.072 Uiso 1 1 d D . .
H302 H 0.257(3) 0.344(6) 0.388(4) 0.072 Uiso 1 1 d D . .
O40 O 0.5682(4) 0.2222(6) 0.4118(4) 0.0378(9) Uani 0.50 1 d P . .
O40' O 0.6246(4) 0.1666(6) 0.4318(4) 0.0378(9) Uani 0.50 1 d P . .
O50 O 0.7043(4) 0.1286(6) 0.4115(4) 0.0378(9) Uani 0.50 1 d P . .

loop_
_atom_site_aniso_label
_atom_site_aniso_U_11
_atom_site_aniso_U_22
_atom_site_aniso_U_33
_atom_site_aniso_U_23
_atom_site_aniso_U_13
_atom_site_aniso_U_12
Co1 0.0177(3) 0.0082(2) 0.0103(2) -0.00134(17) 0.0058(2) -0.00147(17)
O1 0.0269(15) 0.0205(14) 0.0233(15) 0.0004(12) 0.0135(13) 0.0004(12)
O2 0.0221(14) 0.0189(14) 0.0206(15) -0.0005(11) 0.0034(12) 0.0010(11)
N1 0.0283(18) 0.0185(16) 0.0209(18) 0.0013(14) 0.0083(15) 0.0011(14)
C1 0.037(2) 0.019(2) 0.026(2) 0.0014(17) 0.010(2) 0.0102(17)
C2 0.021(2) 0.035(2) 0.033(2) -0.0046(19) 0.0141(19) 0.0010(17)
N2 0.0267(18) 0.0213(17) 0.0273(19) -0.0045(15) 0.0157(16) -0.0043(14)
C3 0.038(2) 0.023(2) 0.036(3) -0.0124(18) 0.028(2) -0.0143(18)
C4 0.049(3) 0.018(2) 0.020(2) 0.0000(16) 0.019(2) -0.0108(18)
N3 0.0283(18) 0.0173(16) 0.0166(17) 0.0000(13) 0.0069(14) -0.0004(13)
C5 0.028(2) 0.020(2) 0.022(2) 0.0013(17) -0.0043(18) 0.0068(17)
C6 0.021(2) 0.032(2) 0.021(2) -0.0007(18) 0.0039(17) 0.0085(17)
N4 0.0251(17) 0.0196(17) 0.0248(19) -0.0018(14) 0.0111(15) -0.0032(13)
C7 0.034(2) 0.022(2) 0.032(2) -0.0013(18) 0.019(2) -0.0110(18)
C8 0.035(2) 0.0100(17) 0.023(2) 0.0006(15) 0.0157(18) -0.0052(15)
C9 0.046(3) 0.029(2) 0.026(2) -0.0085(19) 0.024(2) -0.008(2)
C10 0.047(3) 0.0139(19) 0.019(2) -0.0058(16) 0.015(2) -0.0079(17)
C11 0.029(2) 0.029(2) 0.026(2) -0.0103(18) 0.0074(19) -0.0071(18)
Co2 0.0194(3) 0.0088(2) 0.0118(3) 0.00011(18) 0.0064(2) 0.00202(18)
O1A 0.0305(16) 0.0185(14) 0.0244(16) 0.0005(12) 0.0131(13) 0.0074(12)
O2A 0.047(2) 0.0222(16) 0.0198(16) -0.0062(12) -0.0012(14) 0.0145(14)
N1A 0.0228(17) 0.0158(16) 0.0261(19) 0.0012(14) 0.0067(15) 0.0022(13)
C1A 0.032(2) 0.0164(19) 0.024(2) 0.0062(16) 0.0143(18) 0.0012(16)
C2A 0.024(2) 0.0149(18) 0.0181(19) 0.0048(15) 0.0048(16) 0.0064(15)
N2A 0.0203(16) 0.0155(15) 0.0195(17) 0.0006(13) 0.0065(14) 0.0036(12)
C3A 0.0176(19) 0.023(2) 0.036(3) -0.0006(18) 0.0081(18) 0.0005(15)
C4A 0.029(2) 0.025(2) 0.055(3) 0.001(2) 0.024(2) -0.0041(18)
N3A 0.038(2) 0.0192(17) 0.032(2) 0.0058(15) 0.0233(18) 0.0068(15)
C5A 0.046(3) 0.0106(18) 0.034(2) 0.0081(17) 0.024(2) 0.0051(17)
C6A 0.039(2) 0.0143(18) 0.019(2) 0.0033(15) 0.0110(19) 0.0083(16)
N4A 0.0229(17) 0.0143(15) 0.0193(17) 0.0010(13) 0.0071(14) 0.0057(13)
C7A 0.018(2) 0.023(2) 0.035(3) -0.0008(18) 0.0061(18) 0.0052(16)
C8A 0.022(2) 0.025(2) 0.056(3) 0.001(2) 0.021(2) 0.0016(17)
C9A 0.039(3) 0.024(2) 0.018(2) -0.0026(17) 0.0055(19) 0.0097(19)
C10A 0.043(3) 0.023(2) 0.024(2) -0.0066(18) 0.011(2) 0.0018(19)
C11A 0.034(2) 0.023(2) 0.020(2) -0.0042(16) 0.0136(19) 0.0059(17)
Cl1 0.0260(5) 0.0293(5) 0.0238(5) -0.0026(4) 0.0065(4) -0.0095(4)
O3 0.0283(17) 0.0213(16) 0.058(2) -0.0094(16) 0.0051(16) -0.0064(13)
O4 0.084(3) 0.048(2) 0.050(3) 0.010(2) 0.015(2) -0.025(2)
O5 0.077(3) 0.155(5) 0.030(2) -0.022(3) 0.023(2) -0.072(4)
O6 0.054(3) 0.073(4) 0.172(7) -0.024(4) 0.047(4) 0.008(3)
Cl2 0.0189(4) 0.0229(5) 0.0239(5) -0.0032(4) 0.0111(4) -0.0014(3)
O7 0.0403(19) 0.0256(17) 0.057(2) 0.0056(16) 0.0260(18) 0.0062(14)
O8 0.0245(16) 0.050(2) 0.0319(19) 0.0031(16) 0.0044(14) -0.0071(15)
O9 0.0394(19) 0.050(2) 0.0283(18) -0.0106(16) 0.0161(16) 0.0044(16)
O10 0.0405(19) 0.0350(19) 0.052(2) 0.0000(16) 0.0328(18) -0.0057(15)
Cl3 0.0188(5) 0.0330(5) 0.0226(5) 0.0013(4) 0.0082(4) -0.0042(4)
O11 0.0215(16) 0.052(2) 0.047(2) 0.0212(18) 0.0145(15) -0.0027(15)
O12 0.077(5) 0.025(2) 0.067(5) 0.007(3) 0.048(4) 0.007(3)
O12' 0.077(5) 0.025(2) 0.067(5) 0.007(3) 0.048(4) 0.007(3)
O13 0.023(2) 0.094(5) 0.039(4) 0.016(3) 0.000(2) -0.016(3)
O13' 0.023(2) 0.094(5) 0.039(4) 0.016(3) 0.000(2) -0.016(3)
O14 0.041(3) 0.040(4) 0.032(3) -0.014(3) 0.016(3) -0.002(3)
O14' 0.041(3) 0.040(4) 0.032(3) -0.014(3) 0.016(3) -0.002(3)
Cl4 0.0786(10) 0.0366(7) 0.0473(8) -0.0238(6) 0.0445(8) -0.0333(7)
O15 0.074(3) 0.068(4) 0.059(4) -0.043(3) 0.041(3) -0.039(3)
O15' 0.074(3) 0.068(4) 0.059(4) -0.043(3) 0.041(3) -0.039(3)
O16 0.056(3) 0.077(6) 0.043(3) -0.016(4) 0.025(2) 0.004(4)
O16' 0.056(3) 0.077(6) 0.043(3) -0.016(4) 0.025(2) 0.004(4)
O17 0.073(4) 0.068(4) 0.088(7) -0.039(5) 0.056(5) -0.051(3)
O17' 0.073(4) 0.068(4) 0.088(7) -0.039(5) 0.056(5) -0.051(3)
O18 0.038(3) 0.061(4) 0.057(4) 0.033(3) 0.005(3) 0.006(3)
O18' 0.038(3) 0.061(4) 0.057(4) 0.033(3) 0.005(3) 0.006(3)
O20 0.049(2) 0.0234(16) 0.0247(17) -0.0042(13) 0.0114(16) -0.0018(15)
O30 0.061(3) 0.067(3) 0.062(3) -0.025(2) 0.035(3) -0.016(2)
O40 0.041(2) 0.041(2) 0.030(2) 0.0007(18) 0.0137(19) -0.0037(17)
O40' 0.041(2) 0.041(2) 0.030(2) 0.0007(18) 0.0137(19) -0.0037(17)
O50 0.041(2) 0.041(2) 0.030(2) 0.0007(18) 0.0137(19) -0.0037(17)

loop_
_atom_type_symbol
_atom_type_description
_atom_type_scat_dispersion_real
_atom_type_scat_dispersion_imag
_atom_type_scat_source
C C 0.0033 0.0016 'International Tables Vol C Tables 4.2.6.8 and 6.1.1.4'
H H 0.0000 0.0000 'International Tables Vol C Tables 4.2.6.8 and 6.1.1.4'
N N 0.0061 0.0033 'International Tables Vol C Tables 4.2.6.8 and 6.1.1.4'
O O 0.0106 0.0060 'International Tables Vol C Tables 4.2.6.8 and 6.1.1.4'
Cl Cl 0.1484 0.1585 'International Tables Vol C Tables 4.2.6.8 and 6.1.1.4'
Co Co 0.3494 0.9721 'International Tables Vol C Tables 4.2.6.8 and 6.1.1.4'

loop_
_geom_angle_atom_site_label_1
_geom_angle_atom_site_label_2
_geom_angle_atom_site_label_3
_geom_angle
_geom_angle_site_symmetry_1
_geom_angle_site_symmetry_3
_geom_angle_publ_flag
N3 Co1 O2 91.09(13) . . ?
N3 Co1 O1 90.45(14) . . ?
O2 Co1 O1 83.21(12) . . ?
N3 Co1 N1 174.51(15) . . ?
O2 Co1 N1 92.41(13) . . ?
O1 Co1 N1 94.17(14) . . ?
N3 Co1 N4 88.88(15) . . ?
O2 Co1 N4 170.86(13) . . ?
O1 Co1 N4 87.65(14) . . ?
N1 Co1 N4 88.34(15) . . ?
N3 Co1 N2 87.58(15) . . ?
O2 Co1 N2 89.93(13) . . ?
O1 Co1 N2 172.82(13) . . ?
N1 Co1 N2 88.19(15) . . ?
N4 Co1 N2 99.20(15) . . ?
Co1 O1 H1O1 91(3) . . ?
Co1 O1 H2O1 118(3) . . ?
H1O1 O1 H2O1 140(4) . . ?
Co1 O2 H2 109.5 . . ?
C1 N1 C8 114.4(3) . . ?
C1 N1 Co1 110.4(3) . . ?
C8 N1 Co1 109.5(3) . . ?
C1 N1 H1 107.4 . . ?
C8 N1 H1 107.4 . . ?
Co1 N1 H1 107.4 . . ?
N1 C1 C2 109.9(3) . . ?
N1 C1 H11 109.7 . . ?
C2 C1 H11 109.7 . . ?
N1 C1 H12 109.7 . . ?
C2 C1 H12 109.7 . . ?
H11 C1 H12 108.2 . . ?
N2 C2 C1 109.9(3) . . ?
N2 C2 H21 109.7 . . ?
C1 C2 H21 109.7 . . ?
N2 C2 H22 109.7 . . ?
C1 C2 H22 109.7 . . ?
H21 C2 H22 108.2 . . ?
C2 N2 C9 110.3(3) . . ?
C2 N2 C3 110.7(3) . . ?
C9 N2 C3 107.6(3) . . ?
C2 N2 Co1 104.3(3) . . ?
C9 N2 Co1 120.2(3) . . ?
C3 N2 Co1 103.4(2) . . ?
N2 C3 C4 106.9(3) . . ?
N2 C3 H31 110.3 . . ?
C4 C3 H31 110.3 . . ?
N2 C3 H32 110.3 . . ?
C4 C3 H32 110.3 . . ?
H31 C3 H32 108.6 . . ?
N3 C4 C3 109.4(3) . . ?
N3 C4 H41 109.8 . . ?
C3 C4 H41 109.8 . . ?
N3 C4 H42 109.8 . . ?
C3 C4 H42 109.8 . . ?
H41 C4 H42 108.2 . . ?
C4 N3 C5 111.5(3) . . ?
C4 N3 Co1 110.8(3) . . ?
C5 N3 Co1 109.4(3) . . ?
C4 N3 H3 108.3 . . ?
C5 N3 H3 108.3 . . ?
Co1 N3 H3 108.3 . . ?
N3 C5 C6 109.9(3) . . ?
N3 C5 H51 109.7 . . ?
C6 C5 H51 109.7 . . ?
N3 C5 H52 109.7 . . ?
C6 C5 H52 109.7 . . ?
H51 C5 H52 108.2 . . ?
N4 C6 C5 106.9(3) . . ?
N4 C6 H61 110.3 . . ?
C5 C6 H61 110.3 . . ?
N4 C6 H62 110.3 . . ?
C5 C6 H62 110.3 . . ?
H61 C6 H62 108.6 . . ?
C6 N4 C7 111.1(3) . . ?
C6 N4 C11 107.5(3) . . ?
C7 N4 C11 110.5(3) . . ?
C6 N4 Co1 103.5(3) . . ?
C7 N4 Co1 102.4(3) . . ?
C11 N4 Co1 121.5(3) . . ?
N4 C7 C8 109.1(3) . . ?
N4 C7 H71 109.9 . . ?
C8 C7 H71 109.9 . . ?
N4 C7 H72 109.9 . . ?
C8 C7 H72 109.9 . . ?
H71 C7 H72 108.3 . . ?
N1 C8 C7 110.1(3) . . ?
N1 C8 H81 109.6 . . ?
C7 C8 H81 109.6 . . ?
N1 C8 H82 109.6 . . ?
C7 C8 H82 109.6 . . ?
H81 C8 H82 108.2 . . ?
N2 C9 C10 115.2(3) . . ?
N2 C9 H91 108.5 . . ?
C10 C9 H91 108.5 . . ?
N2 C9 H92 108.5 . . ?
C10 C9 H92 108.5 . . ?
H91 C9 H92 107.5 . . ?
C11 C10 C9 111.7(4) . . ?
C11 C10 H101 109.3 . . ?
C9 C10 H101 109.3 . . ?
C11 C10 H102 109.3 . . ?
C9 C10 H102 109.3 . . ?
H101 C10 H102 108.0 . . ?
C10 C11 N4 116.0(4) . . ?
C10 C11 H111 108.3 . . ?
N4 C11 H111 108.3 . . ?
C10 C11 H112 108.3 . . ?
N4 C11 H112 108.3 . . ?
H111 C11 H112 107.4 . . ?
O1A Co2 N3A 93.32(14) . . ?
O1A Co2 N1A 91.23(14) . . ?
N3A Co2 N1A 173.68(16) . . ?
O1A Co2 O2A 82.48(13) . . ?
N3A Co2 O2A 93.77(16) . . ?
N1A Co2 O2A 91.18(16) . . ?
O1A Co2 N2A 91.02(13) . . ?
N3A Co2 N2A 88.25(15) . . ?
N1A Co2 N2A 87.28(14) . . ?
O2A Co2 N2A 173.28(13) . . ?
O1A Co2 N4A 170.05(14) . . ?
N3A Co2 N4A 88.21(14) . . ?
N1A Co2 N4A 88.07(14) . . ?
O2A Co2 N4A 87.62(13) . . ?
N2A Co2 N4A 98.86(14) . . ?
O1A Co2 H1A1 27.9(6) . . ?
N3A Co2 H1A1 69.8(10) . . ?
N1A Co2 H1A1 115.7(10) . . ?
O2A Co2 H1A1 70.3(14) . . ?
N2A Co2 H1A1 104.5(14) . . ?
N4A Co2 H1A1 147.0(8) . . ?
Co2 O1A H1A1 73(3) . . ?
Co2 O1A H2A1 120(3) . . ?
H1A1 O1A H2A1 82(4) . . ?
Co2 O2A H2A 109.5 . . ?
C8A N1A C1A 113.2(4) . . ?
C8A N1A Co2 109.0(2) . . ?
C1A N1A Co2 109.8(2) . . ?
C8A N1A H1A 108.2 . . ?
C1A N1A H1A 108.2 . . ?
Co2 N1A H1A 108.2 . . ?
N1A C1A C2A 110.2(3) . . ?
N1A C1A H11A 109.6 . . ?
C2A C1A H11A 109.6 . . ?
N1A C1A H12A 109.6 . . ?
C2A C1A H12A 109.6 . . ?
H11A C1A H12A 108.1 . . ?
N2A C2A C1A 107.9(3) . . ?
N2A C2A H21A 110.1 . . ?
C1A C2A H21A 110.1 . . ?
N2A C2A H22A 110.1 . . ?
C1A C2A H22A 110.1 . . ?
H21A C2A H22A 108.4 . . ?
C2A N2A C3A 111.3(3) . . ?
C2A N2A C9A 107.4(3) . . ?
C3A N2A C9A 109.9(3) . . ?
C2A N2A Co2 103.6(2) . . ?
C3A N2A Co2 104.7(3) . . ?
C9A N2A Co2 119.8(3) . . ?
N2A C3A C4A 110.1(3) . . ?
N2A C3A H31A 109.6 . . ?
C4A C3A H31A 109.6 . . ?
N2A C3A H32A 109.6 . . ?
C4A C3A H32A 109.6 . . ?
H31A C3A H32A 108.2 . . ?
N3A C4A C3A 110.8(3) . . ?
N3A C4A H41A 109.5 . . ?
C3A C4A H41A 109.5 . . ?
N3A C4A H42A 109.5 . . ?
C3A C4A H42A 109.5 . . ?
H41A C4A H42A 108.1 . . ?
C4A N3A C5A 114.7(4) . . ?
C4A N3A Co2 110.3(3) . . ?
C5A N3A Co2 109.6(3) . . ?
C4A N3A H3A 107.3 . . ?
C5A N3A H3A 107.3 . . ?
Co2 N3A H3A 107.3 . . ?
N3A C5A C6A 109.8(3) . . ?
N3A C5A H51A 109.7 . . ?
C6A C5A H51A 109.7 . . ?
N3A C5A H52A 109.7 . . ?
C6A C5A H52A 109.7 . . ?
H51A C5A H52A 108.2 . . ?
N4A C6A C5A 109.5(3) . . ?
N4A C6A H61A 109.8 . . ?
C5A C6A H61A 109.8 . . ?
N4A C6A H62A 109.8 . . ?
C5A C6A H62A 109.8 . . ?
H61A C6A H62A 108.2 . . ?
C7A N4A C6A 112.4(3) . . ?
C7A N4A C11A 108.1(3) . . ?
C6A N4A C11A 109.5(3) . . ?
C7A N4A Co2 102.7(2) . . ?
C6A N4A Co2 102.1(2) . . ?
C11A N4A Co2 121.9(2) . . ?
N4A C7A C8A 107.3(3) . . ?
N4A C7A H71A 110.3 . . ?
C8A C7A H71A 110.3 . . ?
N4A C7A H72A 110.3 . . ?
C8A C7A H72A 110.3 . . ?
H71A C7A H72A 108.5 . . ?
N1A C8A C7A 110.2(4) . . ?
N1A C8A H81A 109.6 . . ?
C7A C8A H81A 109.6 . . ?
N1A C8A H82A 109.6 . . ?
C7A C8A H82A 109.6 . . ?
H81A C8A H82A 108.1 . . ?
C10A C9A N2A 115.6(4) . . ?
C10A C9A H91A 108.4 . . ?
N2A C9A H91A 108.4 . . ?
C10A C9A H92A 108.4 . . ?
N2A C9A H92A 108.4 . . ?
H91A C9A H92A 107.5 . . ?
C11A C10A C9A 112.1(4) . . ?
C11A C10A H11B 109.2 . . ?
C9A C10A H11B 109.2 . . ?
C11A C10A H12B 109.2 . . ?
C9A C10A H12B 109.2 . . ?
H11B C10A H12B 107.9 . . ?
C10A C11A N4A 115.7(3) . . ?
C10A C11A H21B 108.3 . . ?
N4A C11A H21B 108.3 . . ?
C10A C11A H22B 108.3 . . ?
N4A C11A H22B 108.3 . . ?
H21B C11A H22B 107.4 . . ?
O5 Cl1 O6 113.9(4) . . ?
O5 Cl1 O4 108.2(3) . . ?
O6 Cl1 O4 107.0(4) . . ?
O5 Cl1 O3 110.2(3) . . ?
O6 Cl1 O3 109.7(3) . . ?
O4 Cl1 O3 107.6(2) . . ?
O9 Cl2 O8 110.0(2) . . ?
O9 Cl2 O10 110.4(2) . . ?
O8 Cl2 O10 109.7(2) . . ?
O9 Cl2 O7 109.0(2) . . ?
O8 Cl2 O7 109.5(2) . . ?
O10 Cl2 O7 108.3(2) . . ?
O12' Cl3 O14 140.4(8) . . ?
O12' Cl3 O13 76.8(9) . . ?
O14 Cl3 O13 110.8(5) . . ?
O12' Cl3 O11 104.9(7) . . ?
O14 Cl3 O11 107.7(3) . . ?
O13 Cl3 O11 111.1(3) . . ?
O12' Cl3 O14' 114.6(10) . . ?
O14 Cl3 O14' 29.1(4) . . ?
O13 Cl3 O14' 126.4(6) . . ?
O11 Cl3 O14' 115.0(5) . . ?
O12' Cl3 O12 36.1(7) . . ?
O14 Cl3 O12 110.1(5) . . ?
O13 Cl3 O12 107.8(4) . . ?
O11 Cl3 O12 109.4(3) . . ?
O14' Cl3 O12 81.3(6) . . ?
O12' Cl3 O13' 112.5(13) . . ?
O14 Cl3 O13' 75.5(11) . . ?
O13 Cl3 O13' 37.8(9) . . ?
O11 Cl3 O13' 111.4(8) . . ?
O14' Cl3 O13' 98.7(11) . . ?
O12 Cl3 O13' 134.6(9) . . ?
O12' O12 Cl3 64.5(11) . . ?
O12 O12' Cl3 79.4(14) . . ?
O12 O12' O13 124.1(15) . . ?
Cl3 O12' O13 53.0(6) . . ?
O13' O13 Cl3 77.7(13) . . ?
O13' O13 O12' 125.0(15) . . ?
Cl3 O13 O12' 50.2(7) . . ?
O13 O13' Cl3 64.5(16) . . ?
O13 O13' O14 111(2) . . ?
Cl3 O13' O14 49.0(6) . . ?
O14' O14 Cl3 78.5(13) . . ?
O14' O14 O13' 121.5(17) . . ?
Cl3 O14 O13' 55.5(10) . . ?
O14 O14' Cl3 72.5(13) . . ?
O17' Cl4 O15' 128(2) . . ?
O17' Cl4 O16 94.8(12) . . ?
O15' Cl4 O16 101.6(16) . . ?
O17' Cl4 O15 135.4(11) . . ?
O15' Cl4 O15 38.3(17) . . ?
O16 Cl4 O15 126.6(5) . . ?
O17' Cl4 O17 36.1(12) . . ?
O15' Cl4 O17 135.0(15) . . ?
O16 Cl4 O17 118.6(5) . . ?
O15 Cl4 O17 114.0(4) . . ?
O17' Cl4 O16' 111.4(18) . . ?
O15' Cl4 O16' 69(2) . . ?
O16 Cl4 O16' 32.4(12) . . ?
O15 Cl4 O16' 99.8(14) . . ?
O17 Cl4 O16' 145.0(14) . . ?
O17' Cl4 O18' 113.1(14) . . ?
O15' Cl4 O18' 116.0(19) . . ?
O16 Cl4 O18' 90.0(5) . . ?
O15 Cl4 O18' 85.5(5) . . ?
O17 Cl4 O18' 85.3(5) . . ?
O16' Cl4 O18' 107.1(13) . . ?
O17' Cl4 O18 61.2(14) . . ?
O15' Cl4 O18 67.5(18) . . ?
O16 Cl4 O18 99.2(5) . . ?
O15 Cl4 O18 93.1(5) . . ?
O17 Cl4 O18 85.7(5) . . ?
O16' Cl4 O18 83.5(13) . . ?
O18' Cl4 O18 169.4(4) . . ?
O15' O15 Cl4 69(2) . . ?
O15 O15' Cl4 73(3) . . ?
O15 O15' O16' 118(4) . . ?
Cl4 O15' O16' 58.4(18) . . ?
O15 O15' O18 116(3) . . ?
Cl4 O15' O18 66.9(13) . . ?
O16' O15' O18 79.3(18) . . ?
O16' O16 Cl4 79(2) . . ?
O16 O16' Cl4 69(2) . . ?
O16 O16' O15' 121(3) . . ?
Cl4 O16' O15' 52.2(16) . . ?
O17' O17 Cl4 66.5(15) . . ?
O17 O17' Cl4 77(2) . . ?
O17 O17' O18 120(2) . . ?
Cl4 O17' O18 72.1(11) . . ?
O17' O18 Cl4 46.7(10) . . ?
O17' O18 O15' 91.9(17) . . ?
Cl4 O18 O15' 45.6(13) . . ?
O17' O18 O40 116.2(10) . . ?
Cl4 O18 O40 154.2(6) . . ?
O15' O18 O40 139.4(13) . . ?
H201 O20 H202 134(5) . . ?
H301 O30 H302 94(6) . . ?
O40' O40 O18 163.1(7) . . ?
O40 O40' O50 142.8(7) . . ?

loop_
_geom_bond_atom_site_label_1
_geom_bond_atom_site_label_2
_geom_bond_distance
_geom_bond_site_symmetry_2
_geom_bond_publ_flag
Co1 N3 1.921(3) . ?
Co1 O2 1.933(3) . ?
Co1 O1 1.935(3) . ?
Co1 N1 1.938(3) . ?
Co1 N4 1.956(3) . ?
Co1 N2 1.963(3) . ?
O1 H1O1 0.931(19) . ?
O1 H2O1 0.893(19) . ?
O2 H2 0.8400 . ?
N1 C1 1.491(5) . ?
N1 C8 1.496(5) . ?
N1 H1 0.9300 . ?
C1 C2 1.559(6) . ?
C1 H11 0.9900 . ?
C1 H12 0.9900 . ?
C2 N2 1.480(6) . ?
C2 H21 0.9900 . ?
C2 H22 0.9900 . ?
N2 C9 1.499(6) . ?
N2 C3 1.499(5) . ?
C3 C4 1.569(7) . ?
C3 H31 0.9900 . ?
C3 H32 0.9900 . ?
C4 N3 1.488(5) . ?
C4 H41 0.9900 . ?
C4 H42 0.9900 . ?
N3 C5 1.492(5) . ?
N3 H3 0.9300 . ?
C5 C6 1.574(6) . ?
C5 H51 0.9900 . ?
C5 H52 0.9900 . ?
C6 N4 1.486(5) . ?
C6 H61 0.9900 . ?
C6 H62 0.9900 . ?
N4 C7 1.503(5) . ?
N4 C11 1.514(5) . ?
C7 C8 1.542(6) . ?
C7 H71 0.9900 . ?
C7 H72 0.9900 . ?
C8 H81 0.9900 . ?
C8 H82 0.9900 . ?
C9 C10 1.532(6) . ?
C9 H91 0.9900 . ?
C9 H92 0.9900 . ?
C10 C11 1.477(6) . ?
C10 H101 0.9900 . ?
C10 H102 0.9900 . ?
C11 H111 0.9900 . ?
C11 H112 0.9900 . ?
Co2 O1A 1.924(3) . ?
Co2 N3A 1.933(4) . ?
Co2 N1A 1.935(3) . ?
Co2 O2A 1.941(3) . ?
Co2 N2A 1.952(3) . ?
Co2 N4A 1.972(3) . ?
Co2 H1A1 1.87(5) . ?
O1A H1A1 0.916(19) . ?
O1A H2A1 0.900(19) . ?
O2A H2A 0.8400 . ?
N1A C8A 1.496(5) . ?
N1A C1A 1.498(5) . ?
N1A H1A 0.9300 . ?
C1A C2A 1.539(6) . ?
C1A H11A 0.9900 . ?
C1A H12A 0.9900 . ?
C2A N2A 1.496(5) . ?
C2A H21A 0.9900 . ?
C2A H22A 0.9900 . ?
N2A C3A 1.499(5) . ?
N2A C9A 1.508(5) . ?
C3A C4A 1.533(6) . ?
C3A H31A 0.9900 . ?
C3A H32A 0.9900 . ?
C4A N3A 1.498(6) . ?
C4A H41A 0.9900 . ?
C4A H42A 0.9900 . ?
N3A C5A 1.506(5) . ?
N3A H3A 0.9300 . ?
C5A C6A 1.533(6) . ?
C5A H51A 0.9900 . ?
C5A H52A 0.9900 . ?
C6A N4A 1.498(5) . ?
C6A H61A 0.9900 . ?
C6A H62A 0.9900 . ?
N4A C7A 1.497(5) . ?
N4A C11A 1.507(5) . ?
C7A C8A 1.532(6) . ?
C7A H71A 0.9900 . ?
C7A H72A 0.9900 . ?
C8A H81A 0.9900 . ?
C8A H82A 0.9900 . ?
C9A C10A 1.499(6) . ?
C9A H91A 0.9900 . ?
C9A H92A 0.9900 . ?
C10A C11A 1.485(6) . ?
C10A H11B 0.9900 . ?
C10A H12B 0.9900 . ?
C11A H21B 0.9900 . ?
C11A H22B 0.9900 . ?
Cl1 O5 1.391(5) . ?
Cl1 O6 1.400(5) . ?
Cl1 O4 1.437(4) . ?
Cl1 O3 1.442(3) . ?
Cl2 O9 1.425(3) . ?
Cl2 O8 1.430(3) . ?
Cl2 O10 1.436(3) . ?
Cl2 O7 1.444(3) . ?
Cl3 O12' 1.359(15) . ?
Cl3 O14 1.401(6) . ?
Cl3 O13 1.413(5) . ?
Cl3 O11 1.438(3) . ?
Cl3 O14' 1.439(12) . ?
Cl3 O12 1.480(6) . ?
Cl3 O13' 1.53(2) . ?
O12 O12' 0.888(18) . ?
O12' O13 1.722(18) . ?
O13 O13' 0.96(3) . ?
O13' O14 1.80(2) . ?
O14 O14' 0.714(11) . ?
Cl4 O17' 1.30(2) . ?
Cl4 O15' 1.32(3) . ?
Cl4 O16 1.355(6) . ?
Cl4 O15 1.358(5) . ?
Cl4 O17 1.385(6) . ?
Cl4 O16' 1.42(3) . ?
Cl4 O18' 1.621(7) . ?
Cl4 O18 1.702(7) . ?
O15 O15' 0.88(4) . ?
O15' O16' 1.57(4) . ?
O15' O18 1.71(4) . ?
O16 O16' 0.78(3) . ?
O17 O17' 0.84(3) . ?
O17' O18 1.57(3) . ?
O18 O40 1.764(11) . ?
O20 H201 0.90(2) . ?
O20 H202 0.89(2) . ?
O30 H301 0.90(2) . ?
O30 H302 0.91(2) . ?
O40 O40' 1.156(10) . ?
O40' O50 1.728(10) . ?

loop_
_geom_hbond_atom_site_label_D
_geom_hbond_atom_site_label_H
_geom_hbond_atom_site_label_A
_geom_hbond_distance_DH
_geom_hbond_distance_HA
_geom_hbond_distance_DA
_geom_hbond_angle_DHA
_geom_hbond_site_symmetry_A
O1 H1O1 O2 0.931(19) 1.71(3) 2.500(4) 141(4) 3
O1 H2O1 O20 0.893(19) 1.76(2) 2.643(4) 169(5) 4_565
O2A H2A O1A 0.84 1.65 2.479(4) 170.2 3_676
O20 H201 O30 0.90(2) 1.88(3) 2.692(6) 148(5) .
N1 H1 O4 0.93 2.26 3.100(6) 150.3 3
N3 H3 O2 0.93 2.14 2.973(4) 148.9 3
N1A H1A O1A 0.93 2.29 3.105(5) 146.7 3_676
N3A H3A O40 0.93 2.03 2.905(8) 157.0 3_666

loop_
_geom_torsion_atom_site_label_1
_geom_torsion_atom_site_label_2
_geom_torsion_atom_site_label_3
_geom_torsion_atom_site_label_4
_geom_torsion
_geom_torsion_site_symmetry_1
_geom_torsion_site_symmetry_2
_geom_torsion_site_symmetry_3
_geom_torsion_site_symmetry_4
_geom_torsion_publ_flag
Co1 N1 C1 C2 -9.5(4) . . . . ?
N1 C1 C2 N2 36.3(5) . . . . ?
C1 C2 N2 Co1 -44.2(4) . . . . ?
C2 N2 Co1 N1 32.1(3) . . . . ?
N2 Co1 N1 C1 -12.6(3) . . . . ?
Co1 N2 C3 C4 48.9(4) . . . . ?
N2 C3 C4 N3 -40.7(4) . . . . ?
C3 C4 N3 Co1 11.8(4) . . . . ?
C4 N3 Co1 N2 13.4(3) . . . . ?
N3 Co1 N2 C3 -35.6(3) . . . . ?
Co1 N3 C5 C6 -14.5(4) . . . . ?
N3 C5 C6 N4 42.4(5) . . . . ?
C5 C6 N4 Co1 -48.1(3) . . . . ?
C6 N4 Co1 N3 34.0(3) . . . . ?
N4 Co1 N3 C5 -10.7(3) . . . . ?
Co1 N4 C7 C8 47.8(4) . . . . ?
N4 C7 C8 N1 -38.8(5) . . . . ?
C7 C8 N1 Co1 9.4(4) . . . . ?
C8 N1 Co1 N4 14.9(3) . . . . ?
N1 Co1 N4 C7 -35.1(3) . . . . ?
Co1 N2 C9 C10 36.2(5) . . . . ?
N2 C9 C10 C11 -69.4(5) . . . . ?
C9 C10 C11 N4 65.6(5) . . . . ?
C10 C11 N4 Co1 -30.5(5) . . . . ?
C11 N4 Co1 N2 0.8(3) . . . . ?
N4 Co1 N2 C9 -4.2(3) . . . . ?
Co1 N2 C9 C10 36.2(5) . . . . ?
Co2 N1A C1A C2A 8.9(4) . . . . ?
N1A C1A C2A N2A -38.4(4) . . . . ?
C1A C2A N2A Co2 48.5(3) . . . . ?
C2A N2A Co2 N1A -36.2(2) . . . . ?
N2A Co2 N1A C1A 15.6(3) . . . . ?
Co2 N2A C3A C4A -42.5(4) . . . . ?
N2A C3A C4A N3A 33.6(5) . . . . ?
C3A C4A N3A Co2 -7.5(5) . . . . ?
C4A N3A Co2 N2A -13.8(3) . . . . ?
N3A Co2 N2A C3A 31.5(2) . . . . ?
Co2 N3A C5A C6A 9.9(4) . . . . ?
N3A C5A C6A N4A -39.5(5) . . . . ?
C5A C6A N4A Co2 48.1(3) . . . . ?
C6A N4A Co2 N3A -34.8(3) . . . . ?
N4A Co2 N3A C5A 14.5(3) . . . . ?
Co2 N4A C7A C8A -49.5(4) . . . . ?
N4A C7A C8A N1A 44.6(5) . . . . ?
C7A C8A N1A Co2 -16.4(5) . . . . ?
C8A N1A Co2 N4A -10.0(3) . . . . ?
N1A Co2 N4A C7A 33.7(3) . . . . ?
Co2 N2A C9A C10A 37.7(5) . . . . ?
N2A C9A C10A C11A -70.6(5) . . . . ?
C9A C10A C11A N4A 64.4(5) . . . . ?
C10A C11A N4A Co2 -28.0(5) . . . . ?
C11A N4A Co2 N2A -0.4(3) . . . . ?
N4A Co2 N2A C9A -4.3(3) . . . . ?
Co2 N2A C9A C10A 37.7(5) . . . . ?
